data_7245240
loop_
_publ_author_name
'Gorelik, Tatiana E.'
'Tehrani, Kamal'
'Gruene, Tim'
'Monecke, Thomas'
'Niessing, Dierk'
'Kaiser, Ute'
'Blankenfeldt, Wulf'
'M\"uller, Rolf'

_publ_section_title
;
 Crystal structure of natural product argyrin-D determined by 3D electron
 diffraction
;
_journal_name_full CrystEngComm
_journal_paper_doi 10.1039/D2CE00707J
_journal_year 2022
_chemical_formula_sum 'C168 H184 N40 O32 S4'
_chemical_formula_weight 3403.64
_chemical_name_systematic Argyrin-D
_space_group_crystal_system tetragonal
_space_group_IT_number 78
_space_group_name_Hall 'P 4cw'
_space_group_name_H-M_alt 'P 43'
_atom_sites_solution_hydrogens geom
_audit_creation_method SHELXL-2018/3
_audit_update_record
;
2022-07-11 deposited with the CCDC.	2022-08-01 downloaded from the CCDC.
;
_cell_angle_alpha 90
_cell_angle_beta 90
_cell_angle_gamma 90
_cell_formula_units_Z 4
_cell_length_a 22.737
_cell_length_b 22.737
_cell_length_c 9.143
_cell_measurement_reflns_used 3478
_cell_measurement_temperature 77
_cell_measurement_theta_max 0.736
_cell_measurement_theta_min 0.063
_cell_volume 4726.667
_computing_cell_refinement 'XDS, Kabsch 2010. Acta Cryst. D66, 125-132'
_computing_data_collection 'PETS2, Palatinus et al., 2019. Acta Cryst. B75, 512\^a\/E?522'
_computing_data_reduction 'XDS, Kabsch 2010. Acta Cryst. D66, 125-132'
_computing_molecular_graphics 'Mercury 4.0, Macrae, et al., 2020. J. Appl. Cryst., 53, 226-235'
_computing_structure_refinement 'SHELXL-2018/3 (Sheldrick, 2018)'
_computing_structure_solution 'SHELXD, Sheldrick 2008. Acta Cryst. A64, 112\^a\/E?122'
_diffrn_ambient_temperature 77
_diffrn_measured_fraction_theta_full 0.815
_diffrn_measured_fraction_theta_max 0.815
_diffrn_measurement_device_type 'TALOS TEM'
_diffrn_measurement_method 'continuous rotation electron difraction'
_diffrn_radiation_type electrons
_diffrn_radiation_wavelength 0.0251
_diffrn_reflns_av_R_equivalents 0.1639
_diffrn_reflns_av_unetI/netI 0.2243
_diffrn_reflns_Laue_measured_fraction_full 0.815
_diffrn_reflns_Laue_measured_fraction_max 0.815
_diffrn_reflns_limit_h_max 23
_diffrn_reflns_limit_h_min -21
_diffrn_reflns_limit_k_max 18
_diffrn_reflns_limit_k_min -18
_diffrn_reflns_limit_l_max 9
_diffrn_reflns_limit_l_min -9
_diffrn_reflns_number 7966
_diffrn_reflns_point_group_measured_fraction_full 0.769
_diffrn_reflns_point_group_measured_fraction_max 0.769
_diffrn_reflns_theta_full 0.736
_diffrn_reflns_theta_max 0.736
_diffrn_reflns_theta_min 0.063
_diffrn_source 'Transmission Electron Microscope'
_exptl_absorpt_coefficient_mu 0.000
_exptl_crystal_colour white
_exptl_crystal_density_diffrn 1.196
_exptl_crystal_description needle
_exptl_crystal_F_000 1704
_exptl_crystal_size_max 0.01
_exptl_crystal_size_mid 0.001
_exptl_crystal_size_min 0.0005
_refine_diff_density_max 0.515
_refine_diff_density_min -0.549
_refine_diff_density_rms 0.148
_refine_ls_abs_structure_details
;
 Kinematical refinement of electron diffraciton data - no absolute configuration refinement,
 isotropic temperature factors
;
_refine_ls_extinction_method none
_refine_ls_goodness_of_fit_ref 1.296
_refine_ls_hydrogen_treatment mixed
_refine_ls_matrix_type full
_refine_ls_number_parameters 251
_refine_ls_number_reflns 4077
_refine_ls_number_restraints 566
_refine_ls_restrained_S_all 1.273
_refine_ls_R_factor_all 0.2232
_refine_ls_R_factor_gt 0.1780
_refine_ls_shift/su_max 2.451
_refine_ls_shift/su_mean 0.010
_refine_ls_structure_factor_coef Fsqd
_refine_ls_weighting_details 'w=1/[\s^2^(Fo^2^)+(0.2000P)^2^] where P=(Fo^2^+2Fc^2^)/3'
_refine_ls_weighting_scheme calc
_refine_ls_wR_factor_gt 0.4023
_refine_ls_wR_factor_ref 0.4327
_reflns_Friedel_coverage 0.747
_reflns_Friedel_fraction_full 0.715
_reflns_Friedel_fraction_max 0.714
_reflns_number_gt 2508
_reflns_number_total 4077
_reflns_threshold_expression 'I > 2\s(I)'
_cod_data_source_file d2ce00707j2.cif
_cod_data_source_block ARG
_cod_original_cell_volume 4726.7
_cod_database_code 7245240
_shelx_shelxl_version_number 2018/3
_shelx_space_group_comment
;
The symmetry employed for this shelxl refinement is uniquely defined
by the following loop, which should always be used as a source of
symmetry information in preference to the above space-group names.
They are only intended as comments.
;

loop_
_space_group_symop_operation_xyz
'x, y, z'
'-x, -y, z+1/2'
'-y, x, z+3/4'
'y, -x, z+1/4'

loop_
_atom_site_label
_atom_site_type_symbol
_atom_site_fract_x
_atom_site_fract_y
_atom_site_fract_z
_atom_site_U_iso_or_equiv
_atom_site_adp_type
_atom_site_occupancy
_atom_site_site_symmetry_order
_atom_site_calc_flag
_atom_site_refinement_flags_posn
_atom_site_refinement_flags_adp
_atom_site_refinement_flags_occupancy
_atom_site_disorder_assembly
_atom_site_disorder_group
C1 C 0.3086(9) 0.9939(9) 0.781(2) 0.038(6) Uiso 1 1 d D U . . .
C2 C 0.2751(8) 0.9749(8) 0.6599(19) 0.039(6) Uiso 1 1 d D U . . .
C3 C 0.2152(7) 0.9912(7) 0.6878(19) 0.042(6) Uiso 1 1 d D U . . .
C4 C 0.2141(8) 1.0184(11) 0.827(2) 0.044(6) Uiso 1 1 d D U . . .
C5 C 0.1613(8) 1.0414(11) 0.886(2) 0.040(6) Uiso 1 1 d D U . . .
H5 H 0.161659 1.060509 0.976056 0.048 Uiso 1 1 calc R U . . .
C6 C 0.1079(8) 1.0349(10) 0.808(2) 0.036(6) Uiso 1 1 d D U . . .
H6 H 0.073033 1.049802 0.845928 0.043 Uiso 1 1 calc R U . . .
C7 C 0.1079(8) 1.0054(11) 0.670(2) 0.039(6) Uiso 1 1 d D U . . .
H7 H 0.072774 1.000244 0.619514 0.047 Uiso 1 1 calc R U . . .
C8 C 0.1614(8) 0.9838(11) 0.610(2) 0.041(6) Uiso 1 1 d D U . . .
C9 C 0.1120(13) 0.9528(13) 0.384(3) 0.048(8) Uiso 1 1 d . U . . .
H9A H 0.096037 0.991412 0.367861 0.072 Uiso 1 1 calc R U . . .
H9B H 0.083396 0.928824 0.432554 0.072 Uiso 1 1 calc R U . . .
H9C H 0.121854 0.935406 0.291187 0.072 Uiso 1 1 calc R U . . .
C10 C 0.3740(10) 0.9894(14) 0.820(3) 0.061(8) Uiso 1 1 d D U . . .
H10A H 0.393870 0.965798 0.748157 0.091 Uiso 1 1 calc R U . . .
H10B H 0.378128 0.971428 0.914502 0.091 Uiso 1 1 calc R U . . .
H10C H 0.391071 1.027986 0.821871 0.091 Uiso 1 1 calc R U . . .
O11 O 0.1653(9) 0.9573(9) 0.475(2) 0.058(5) Uiso 1 1 d . U . . .
N12 N 0.2709(8) 1.0213(10) 0.881(2) 0.051(6) Uiso 1 1 d D U . . .
H12 H 0.281187 1.037199 0.962273 0.062 Uiso 1 1 calc R U . . .
C13 C 0.3017(12) 0.9417(9) 0.529(2) 0.039(6) Uiso 1 1 d D U . . .
H13A H 0.342384 0.953163 0.515200 0.047 Uiso 1 1 calc R U . . .
H13B H 0.280054 0.950847 0.440472 0.047 Uiso 1 1 calc R U . . .
C14 C 0.2977(10) 0.8755(9) 0.562(2) 0.047(6) Uiso 1 1 d D U . . .
H14 H 0.315184 0.857190 0.475475 0.057 Uiso 1 1 calc R U . . .
C15 C 0.1398(7) 0.7890(9) 0.8195(18) 0.036(5) Uiso 1 1 d D U . . .
C16 C 0.1660(7) 0.8214(8) 0.9359(17) 0.037(5) Uiso 1 1 d D U . . .
C17 C 0.1789(11) 0.8820(8) 0.953(2) 0.038(6) Uiso 1 1 d D U . . .
H17 H 0.169175 0.908649 0.880150 0.046 Uiso 1 1 calc R U . . .
C18 C 0.2068(11) 0.9018(8) 1.083(2) 0.044(6) Uiso 1 1 d D U . . .
H18 H 0.216601 0.941249 1.093898 0.052 Uiso 1 1 calc R U . . .
C19 C 0.2197(12) 0.8609(9) 1.197(2) 0.052(7) Uiso 1 1 d D U . . .
H19 H 0.235115 0.874237 1.285424 0.062 Uiso 1 1 calc R U . . .
C20 C 0.2090(12) 0.8000(9) 1.176(2) 0.051(7) Uiso 1 1 d D U . . .
H20 H 0.222071 0.772930 1.245097 0.062 Uiso 1 1 calc R U . . .
C21 C 0.1786(12) 0.7807(8) 1.051(2) 0.053(6) Uiso 1 1 d D U . . .
C22 C 0.1346(11) 0.7298(10) 0.867(2) 0.040(6) Uiso 1 1 d D U . . .
H22 H 0.118547 0.699105 0.812527 0.048 Uiso 1 1 calc R U . . .
N23 N 0.1576(10) 0.7251(9) 1.007(2) 0.047(6) Uiso 1 1 d D U . . .
H23 H 0.158821 0.693545 1.058260 0.057 Uiso 1 1 calc R U . . .
C24 C 0.1181(10) 0.8121(11) 0.6719(18) 0.031(5) Uiso 1 1 d D U . . .
H24A H 0.120630 0.854641 0.671810 0.037 Uiso 1 1 calc R U . . .
H24B H 0.077044 0.801477 0.659977 0.037 Uiso 1 1 calc R U . . .
C25 C 0.1532(8) 0.7880(9) 0.541(2) 0.029(5) Uiso 1 1 d D U . . .
H25 H 0.138981 0.805162 0.449531 0.035 Uiso 1 1 calc R U . . .
C26 C 0.2188(9) 0.7975(9) 0.557(2) 0.034(6) Uiso 1 1 d D U . . .
C27 C 0.0927(9) 0.7018(9) 0.483(2) 0.035(6) Uiso 1 1 d D U . . .
C28 C 0.0851(10) 0.6364(9) 0.511(2) 0.040(6) Uiso 1 1 d D U . . .
C29 C 0.0317(11) 0.6067(11) 0.481(3) 0.055(7) Uiso 1 1 d D U . . .
H29A H -0.001741 0.622651 0.437237 0.066 Uiso 1 1 calc R U . . .
C30 C 0.1121(10) 0.5485(10) 0.605(2) 0.053(6) Uiso 1 1 d D U . . .
C31 C 0.1516(11) 0.5008(12) 0.673(2) 0.056(7) Uiso 1 1 d D U . . .
H31 H 0.133625 0.462054 0.660146 0.067 Uiso 1 1 calc R U . . .
C32 C 0.2126(13) 0.5022(16) 0.599(4) 0.073(10) Uiso 1 1 d D U . . .
H32A H 0.208415 0.492854 0.497481 0.110 Uiso 1 1 calc R U . . .
H32B H 0.237900 0.473901 0.645133 0.110 Uiso 1 1 calc R U . . .
H32C H 0.229322 0.540775 0.609259 0.110 Uiso 1 1 calc R U . . .
C33 C 0.1242(9) 0.4788(10) 0.925(2) 0.051(6) Uiso 1 1 d D U . . .
C34 C 0.1350(11) 0.4913(12) 1.088(2) 0.046(6) Uiso 1 1 d D U . . .
H34A H 0.102731 0.515114 1.123886 0.055 Uiso 1 1 calc R U . . .
H34B H 0.133801 0.454172 1.140138 0.055 Uiso 1 1 calc R U . . .
C35 C 0.2392(12) 0.4838(13) 1.139(3) 0.056(8) Uiso 1 1 d D U . . .
H35A H 0.271544 0.506024 1.178307 0.067 Uiso 1 1 calc R U . . .
H35B H 0.249772 0.468348 1.045306 0.067 Uiso 1 1 calc R U . . .
H35C H 0.230181 0.451877 1.204516 0.067 Uiso 1 1 calc R U . . .
C36 C 0.1903(11) 0.5823(10) 1.142(2) 0.057(7) Uiso 1 1 d D U . . .
C37 C 0.2465(10) 0.6144(12) 1.189(3) 0.056(7) Uiso 1 1 d D U . . .
C38 C 0.2535(14) 0.6286(14) 1.337(3) 0.057(8) Uiso 1 1 d . U . . .
H38A H 0.283964 0.653263 1.365810 0.085 Uiso 1 1 calc R U . . .
H38B H 0.227707 0.613356 1.406032 0.085 Uiso 1 1 calc R U . . .
C39 C 0.2846(11) 0.6288(11) 0.934(2) 0.054(6) Uiso 1 1 d D U . . .
C40 C 0.3338(11) 0.6617(10) 0.854(2) 0.048(6) Uiso 1 1 d D U . . .
H40 H 0.371523 0.655812 0.903391 0.058 Uiso 1 1 calc R U . . .
C41 C 0.3363(12) 0.6369(12) 0.697(2) 0.045(7) Uiso 1 1 d D U . . .
H41A H 0.298700 0.642376 0.649428 0.054 Uiso 1 1 calc R U . . .
H41B H 0.344754 0.595071 0.700621 0.054 Uiso 1 1 calc R U . . .
C42 C 0.3848(14) 0.6690(15) 0.612(4) 0.076(10) Uiso 1 1 d D U . . .
H42A H 0.392698 0.648219 0.522361 0.114 Uiso 1 1 calc R U . . .
H42B H 0.419958 0.670702 0.669594 0.114 Uiso 1 1 calc R U . . .
H42C H 0.372012 0.708249 0.589197 0.114 Uiso 1 1 calc R U . . .
C43 C 0.3421(9) 0.7582(9) 0.964(2) 0.043(6) Uiso 1 1 d D U . . .
N44 N 0.3057(9) 0.8452(8) 0.8164(18) 0.044(5) Uiso 1 1 d D U . . .
H44 H 0.268429 0.851595 0.820062 0.052 Uiso 1 1 calc R U . . .
C45 C 0.3367(9) 0.8542(10) 0.686(2) 0.041(6) Uiso 1 1 d D U . . .
N46 N 0.2381(9) 0.8560(9) 0.5579(18) 0.045(5) Uiso 1 1 d D U . . .
H46 H 0.211411 0.882831 0.555388 0.054 Uiso 1 1 calc R U . . .
N47 N 0.1438(9) 0.7260(9) 0.542(2) 0.053(6) Uiso 1 1 d D U . . .
H47 H 0.169934 0.703278 0.579935 0.063 Uiso 1 1 calc R U . . .
N48 N 0.1303(9) 0.6052(9) 0.581(2) 0.050(6) Uiso 1 1 d D U . . .
N49 N 0.1582(10) 0.5131(10) 0.827(2) 0.056(6) Uiso 1 1 d D U . . .
H49 H 0.181771 0.539972 0.857544 0.068 Uiso 1 1 calc R U . . .
N50 N 0.1895(9) 0.5207(9) 1.125(2) 0.058(6) Uiso 1 1 d D U . . .
N51 N 0.2865(10) 0.6382(9) 1.085(2) 0.056(6) Uiso 1 1 d D U . . .
H51 H 0.314227 0.660293 1.117629 0.068 Uiso 1 1 calc R U . . .
N52 N 0.3196(10) 0.7235(9) 0.847(2) 0.056(6) Uiso 1 1 d D U . . .
H52 H 0.298956 0.738394 0.777870 0.067 Uiso 1 1 calc R U . . .
C53 C 0.3367(12) 0.8253(9) 0.943(2) 0.044(6) Uiso 1 1 d D U . . .
H53A H 0.317211 0.841329 1.028984 0.053 Uiso 1 1 calc R U . . .
H53B H 0.376028 0.841719 0.940641 0.053 Uiso 1 1 calc R U . . .
O54 O 0.2564(9) 0.7600(9) 0.566(2) 0.064(6) Uiso 1 1 d D U . . .
O55 O 0.0520(9) 0.7303(9) 0.435(2) 0.067(6) Uiso 1 1 d D U . . .
O56 O 0.0882(11) 0.4423(11) 0.887(3) 0.088(8) Uiso 1 1 d D U . . .
O57 O 0.1459(11) 0.6120(11) 1.119(3) 0.087(8) Uiso 1 1 d D U . . .
O58 O 0.2469(13) 0.5958(13) 0.887(3) 0.122(10) Uiso 1 1 d D U . . .
O59 O 0.3664(11) 0.7373(11) 1.072(2) 0.089(8) Uiso 1 1 d D U . . .
O60 O 0.3899(9) 0.8458(9) 0.676(2) 0.067(6) Uiso 1 1 d D U . . .
S61 S 0.0408(5) 0.5336(5) 0.5413(12) 0.091(3) Uiso 1 1 d D U . . .

loop_
_atom_type_symbol
_atom_type_description
_atom_type_scat_dispersion_real
_atom_type_scat_dispersion_imag
_atom_type_scat_source
C C 0.0000 0.0000 'International Tables Vol C Tables 4.2.6.8 and 6.1.1.4'
N N 0.0000 0.0000 'International Tables Vol C Tables 4.2.6.8 and 6.1.1.4'
O O 0.0000 0.0000 'International Tables Vol C Tables 4.2.6.8 and 6.1.1.4'
S S 0.0000 0.0000 'International Tables Vol C Tables 4.2.6.8 and 6.1.1.4'
H H 0.0000 0.0000 'International Tables Vol C Tables 4.2.6.8 and 6.1.1.4'

loop_
_geom_angle_atom_site_label_1
_geom_angle_atom_site_label_2
_geom_angle_atom_site_label_3
_geom_angle
_geom_angle_site_symmetry_1
_geom_angle_site_symmetry_3
_geom_angle_publ_flag
N12 C1 C2 108.5(17) . . ?
N12 C1 C10 118.1(19) . . ?
C2 C1 C10 133(2) . . ?
C1 C2 C3 107.2(16) . . ?
C1 C2 C13 123.2(19) . . ?
C3 C2 C13 129.7(18) . . ?
C4 C3 C8 119.1(11) . . ?
C4 C3 C2 106.8(15) . . ?
C8 C3 C2 134.1(15) . . ?
N12 C4 C3 109.1(16) . . ?
N12 C4 C5 129.4(17) . . ?
C3 C4 C5 121.4(12) . . ?
C6 C5 C4 119.5(12) . . ?
C5 C6 C7 119.7(12) . . ?
C8 C7 C6 120.2(12) . . ?
O11 C8 C7 123.6(17) . . ?
O11 C8 C3 116.4(17) . . ?
C7 C8 C3 120.0(12) . . ?
C8 O11 C9 119(2) . . ?
C4 N12 C1 108.4(18) . . ?
C2 C13 C14 107.7(17) . . ?
N46 C14 C45 118.6(16) . . ?
N46 C14 C13 110.7(19) . . ?
C45 C14 C13 115.1(18) . . ?
C22 C15 C16 107.4(17) . . ?
C22 C15 C24 124.6(18) . . ?
C16 C15 C24 128.0(19) . . ?
C17 C16 C15 132.4(16) . . ?
C17 C16 C21 120.4(12) . . ?
C15 C16 C21 107.2(15) . . ?
C16 C17 C18 119.7(12) . . ?
C17 C18 C19 119.8(12) . . ?
C20 C19 C18 120.1(12) . . ?
C21 C20 C19 119.9(12) . . ?
C20 C21 N23 132.7(17) . . ?
C20 C21 C16 119.6(12) . . ?
N23 C21 C16 107.7(16) . . ?
N23 C22 C15 108.8(19) . . ?
C22 N23 C21 108.8(19) . . ?
C15 C24 C25 113.3(14) . . ?
N47 C25 C26 106.8(17) . . ?
N47 C25 C24 105.6(15) . . ?
C26 C25 C24 112.7(17) . . ?
O54 C26 N46 117(2) . . ?
O54 C26 C25 127(2) . . ?
N46 C26 C25 116.4(18) . . ?
O55 C27 N47 124(2) . . ?
O55 C27 C28 120(2) . . ?
N47 C27 C28 114.6(19) . . ?
N48 C28 C29 118(2) . . ?
N48 C28 C27 119.3(19) . . ?
C29 C28 C27 122.1(19) . . ?
C28 C29 S61 106.7(18) . . ?
N48 C30 C31 123(2) . . ?
N48 C30 S61 113.9(17) . . ?
C31 C30 S61 122.5(18) . . ?
N49 C31 C30 108.7(19) . . ?
N49 C31 C32 109(2) . . ?
C30 C31 C32 109(2) . . ?
O56 C33 N49 124(2) . . ?
O56 C33 C34 121(2) . . ?
N49 C33 C34 115.2(19) . . ?
N50 C34 C33 116.8(19) . . ?
O57 C36 N50 121(2) . . ?
O57 C36 C37 118(2) . . ?
N50 C36 C37 121(2) . . ?
N51 C37 C38 119(2) . . ?
N51 C37 C36 122(2) . . ?
C38 C37 C36 119(2) . . ?
O58 C39 N51 118(3) . . ?
O58 C39 C40 130(2) . . ?
N51 C39 C40 112(2) . . ?
N52 C40 C39 109.3(19) . . ?
N52 C40 C41 109(2) . . ?
C39 C40 C41 107.2(19) . . ?
C40 C41 C42 109(2) . . ?
O59 C43 N52 123(2) . . ?
O59 C43 C53 121(2) . . ?
N52 C43 C53 115.3(19) . . ?
C45 N44 C53 119(2) . . ?
O60 C45 N44 122(2) . . ?
O60 C45 C14 125(2) . . ?
N44 C45 C14 112.7(18) . . ?
C26 N46 C14 126(2) . . ?
C27 N47 C25 121(2) . . ?
C30 N48 C28 109(2) . . ?
C33 N49 C31 117(2) . . ?
C36 N50 C35 125(2) . . ?
C36 N50 C34 120(2) . . ?
C35 N50 C34 116(2) . . ?
C39 N51 C37 126(2) . . ?
C43 N52 C40 115(2) . . ?
N44 C53 C43 116.9(16) . . ?
C30 S61 C29 91.8(12) . . ?

loop_
_geom_bond_atom_site_label_1
_geom_bond_atom_site_label_2
_geom_bond_distance
_geom_bond_site_symmetry_2
_geom_bond_publ_flag
C1 N12 1.40(2) . ?
C1 C2 1.411(18) . ?
C1 C10 1.533(19) . ?
C2 C3 1.435(17) . ?
C2 C13 1.538(19) . ?
C3 C4 1.412(16) . ?
C3 C8 1.425(16) . ?
C4 N12 1.384(19) . ?
C4 C5 1.419(16) . ?
C5 C6 1.417(16) . ?
C6 C7 1.426(16) . ?
C7 C8 1.423(17) . ?
C8 O11 1.38(3) . ?
C9 O11 1.47(3) . ?
C13 C14 1.539(19) . ?
C14 N46 1.426(18) . ?
C14 C45 1.518(19) . ?
C15 C22 1.418(18) . ?
C15 C16 1.426(17) . ?
C15 C24 1.530(18) . ?
C16 C17 1.417(16) . ?
C16 C21 1.428(16) . ?
C17 C18 1.418(16) . ?
C18 C19 1.427(16) . ?
C19 C20 1.418(16) . ?
C20 C21 1.411(16) . ?
C21 N23 1.409(19) . ?
C22 N23 1.39(2) . ?
C24 C25 1.538(18) . ?
C25 N47 1.424(18) . ?
C25 C26 1.515(19) . ?
C26 O54 1.209(19) . ?
C26 N46 1.400(18) . ?
C27 O55 1.212(19) . ?
C27 N47 1.397(18) . ?
C27 C28 1.517(19) . ?
C28 N48 1.40(2) . ?
C28 C29 1.417(19) . ?
C29 S61 1.77(3) . ?
C30 N48 1.37(2) . ?
C30 C31 1.540(19) . ?
C30 S61 1.76(2) . ?
C31 N49 1.437(19) . ?
C31 C32 1.54(2) . ?
C33 O56 1.22(2) . ?
C33 N49 1.421(18) . ?
C33 C34 1.533(19) . ?
C34 N50 1.447(18) . ?
C35 N50 1.414(19) . ?
C36 O57 1.23(2) . ?
C36 N50 1.410(18) . ?
C36 C37 1.53(2) . ?
C37 N51 1.424(19) . ?
C37 C38 1.40(4) . ?
C39 O58 1.22(2) . ?
C39 N51 1.393(19) . ?
C39 C40 1.54(2) . ?
C40 N52 1.443(19) . ?
C40 C41 1.537(19) . ?
C41 C42 1.54(2) . ?
C43 O59 1.228(19) . ?
C43 N52 1.422(18) . ?
C43 C53 1.542(19) . ?
N44 C45 1.400(18) . ?
N44 C53 1.433(18) . ?
C45 O60 1.227(19) . ?
